data_2005451
loop_
_publ_author_name
'Linden, A.'
'K\"onig, G. M.'
'Wright, A. D.'

_publ_section_title
;
 Four Diterpene Isonitriles from the Sponge <i>Cymbastela hooperi</i>
;
_journal_issue 10
_journal_name_full 'Acta Crystallographica Section C'
_journal_page_first 2601
_journal_page_last 2607
_journal_paper_doi 10.1107/S010827019600515X
_journal_volume 52
_journal_year 1996
_chemical_formula_moiety 'C21 H31 N'
_chemical_formula_sum 'C21 H31 N'
_chemical_formula_weight 297.48
_chemical_melting_point .388E-305
_chemical_name_common
;
(1S*,3S*,4R*,7S*,8S*,12S*,13S*)-7-isocyanocycloamphilect-
11(20)-ene
;
_chemical_name_systematic ?
_space_group_IT_number 19
_symmetry_cell_setting orthorhombic
_symmetry_space_group_name_Hall 'P 2ac 2ab'
_symmetry_space_group_name_H-M 'P 21 21 21'
_atom_type_scat_source
;
International Tables for Crystallography (1992, Vol. C, Tables 4.2.6.8 and
6.1.1.4)
;
_cell_angle_alpha 90
_cell_angle_beta 90
_cell_angle_gamma 90
_cell_formula_units_Z 4
_cell_length_a 12.960(2)
_cell_length_b 17.444(3)
_cell_length_c 8.068(2)
_cell_measurement_reflns_used 25
_cell_measurement_temperature 173(1)
_cell_measurement_theta_max 19.5
_cell_measurement_theta_min 18.0
_cell_volume 1824.0(6)
_computing_cell_refinement 'MSC/AFC Diffractometer Control Software'
_computing_data_collection
;MSC/AFC Diffractometer Control Software (Molecular Structure Corporation,
 1991)
;
_computing_data_reduction 'TEXSAN PROCESS (Molecular Structure Corporation, 1989)'
_computing_molecular_graphics 'ORTEPII (Johnson, 1976)'
_computing_publication_material 'TEXSAN FINISH'
_computing_structure_refinement 'TEXSAN LS'
_computing_structure_solution 'SHELXS86 direct methods (Sheldrick, 1990)'
_diffrn_ambient_temperature 173.0(10)
_diffrn_measurement_device 'Rigaku AFC-5R'
_diffrn_measurement_method \w/2\q
_diffrn_radiation_monochromator graphite
_diffrn_radiation_source 'Rigaku rotating anode generator'
_diffrn_radiation_type MoK\a
_diffrn_radiation_wavelength 0.71069
_diffrn_reflns_av_R_equivalents 0.026
_diffrn_reflns_limit_h_max 18
_diffrn_reflns_limit_h_min 0
_diffrn_reflns_limit_k_max 24
_diffrn_reflns_limit_k_min -1
_diffrn_reflns_limit_l_max 11
_diffrn_reflns_limit_l_min -1
_diffrn_reflns_number 7208
_diffrn_reflns_theta_max 30
_diffrn_reflns_theta_min 2.5
_diffrn_standards_decay_% 'not significant'
_diffrn_standards_interval_count 150
_diffrn_standards_number 3
_exptl_absorpt_coefficient_mu 0.0615
_exptl_absorpt_correction_type none
_exptl_crystal_colour colourless
_exptl_crystal_density_diffrn 1.083
_exptl_crystal_density_method 'not measured'
_exptl_crystal_description prism
_exptl_crystal_F_000 656
_exptl_crystal_size_max 0.47
_exptl_crystal_size_mid 0.35
_exptl_crystal_size_min 0.27
_refine_diff_density_max 0.26
_refine_diff_density_min -0.18
_refine_ls_extinction_coef 'g = 2(1) x 10^-7^'
_refine_ls_extinction_method 'Zachariasen (1963)'
_refine_ls_goodness_of_fit_obs 1.706
_refine_ls_hydrogen_treatment refall
_refine_ls_matrix_type full
_refine_ls_number_constraints 0
_refine_ls_number_parameters 324
_refine_ls_number_reflns 3970
_refine_ls_number_restraints 0
_refine_ls_R_factor_all 0.0769
_refine_ls_R_factor_obs 0.0466
_refine_ls_shift/esd_max 0.0003
_refine_ls_structure_factor_coef F
_refine_ls_weighting_details 'w = 1/[\s^2^(F~o~) + (0.005F~o~)^2^]'
_refine_ls_weighting_scheme calc
_refine_ls_wR_factor_all 0.0436
_refine_ls_wR_factor_obs 0.0410
_reflns_number_observed 3970
_reflns_number_total 5318
_reflns_observed_criterion I>2\s(I)
_cod_data_source_file ab1372.cif
_cod_data_source_block I
_cod_depositor_comments
;
The following automatic conversions were performed:

'_refine_ls_weighting_scheme' value 'w = 1/[\s^2^(F~o~) +
(0.005F~o~)^2^]' was changed to 'calc'. New tag
'_refine_ls_weighting_details' was created. The value of the new tag
was set to 'w = 1/[\s^2^(F~o~) + (0.005F~o~)^2^]'.

Automatic conversion script
Id: cif_fix_values 3143 2015-03-26 13:38:13Z robertas 
;
_cod_database_code 2005451

loop_
_symmetry_equiv_pos_as_xyz
x,y,z
1/2-x,-y,1/2+z
-x,1/2+y,1/2-z
1/2+x,1/2-y,-z

loop_
_atom_site_aniso_label
_atom_site_aniso_U_11
_atom_site_aniso_U_22
_atom_site_aniso_U_33
_atom_site_aniso_U_12
_atom_site_aniso_U_13
_atom_site_aniso_U_23
_atom_site_aniso_type_symbol
N 0.0339(7) 0.0399(8) 0.0449(9) -0.0003(6) -0.0032(7) 0.0102(7) N
C(1) 0.0394(8) 0.0295(8) 0.0395(9) -0.0016(7) -0.0025(8) -0.0046(7) C
C(2) 0.0483(9) 0.0321(9) 0.0430(10) -0.0042(8) -0.0006(9) -0.0093(8) C
C(3) 0.0450(9) 0.0284(8) 0.0500(10) -0.0001(8) 0.0055(9) -0.0075(8) C
C(4) 0.0319(7) 0.0248(7) 0.0480(10) -0.0005(6) 0.0056(8) -0.0003(7) C
C(5) 0.0402(9) 0.0341(9) 0.0610(10) 0.0097(8) 0.0034(9) -0.0020(10) C
C(6) 0.0371(9) 0.0365(9) 0.0540(10) 0.0069(8) 0.0007(9) 0.0070(9) C
C(7) 0.0307(7) 0.0351(8) 0.0402(9) -0.0012(7) 0.0019(7) 0.0074(8) C
C(8) 0.0284(7) 0.0275(7) 0.0369(9) -0.0016(6) 0.0020(7) 0.0026(7) C
C(9) 0.0416(9) 0.0306(8) 0.0410(10) 0.0011(7) -0.0050(8) -0.0039(8) C
C(10) 0.0429(9) 0.0331(9) 0.0420(10) 0.0071(8) -0.0031(8) -0.0069(8) C
C(11) 0.0326(7) 0.0296(8) 0.0396(9) 0.0017(6) 0.0007(7) -0.0056(7) C
C(12) 0.0280(7) 0.0269(7) 0.0376(9) -0.0011(6) 0.0005(7) -0.0005(7) C
C(13) 0.0282(7) 0.0249(7) 0.0370(9) -0.0021(6) 0.0030(7) 0.0015(7) C
C(14) 0.0450(10) 0.0384(9) 0.0440(10) 0.0010(8) -0.0117(9) -0.0053(9) C
C(15) 0.0530(10) 0.0366(9) 0.0450(10) 0.0079(8) -0.0118(9) -0.0025(8) C
C(16) 0.0620(10) 0.0610(10) 0.074(2) 0.0220(10) -0.0270(10) -0.0130(10) C
C(17) 0.096(2) 0.0390(10) 0.0490(10) 0.0080(10) -0.0080(10) 0.0030(10) C
C(18) 0.072(2) 0.0360(10) 0.073(2) 0.0070(10) -0.0030(10) -0.0200(10) C
C(19) 0.0328(9) 0.0500(10) 0.0520(10) -0.0068(9) 0.0023(9) 0.0120(10) C
C(20) 0.0440(9) 0.0337(9) 0.0440(10) 0.0067(8) -0.0042(8) -0.0065(8) C
C(21) 0.0435(9) 0.0500(10) 0.0520(10) -0.0020(9) -0.0047(9) 0.0100(10) C

loop_
_atom_site_label
_atom_site_occupancy
_atom_site_fract_x
_atom_site_fract_y
_atom_site_fract_z
_atom_site_U_iso_or_equiv
_atom_site_thermal_displace_type
_atom_site_calc_flag
_atom_site_type_symbol
N 1 0.6220(1) 0.07116(8) 1.1792(2) 0.0395(5) Uani d N
C(1) 1 0.3524(1) 0.08045(9) 0.5354(2) 0.0361(5) Uani d C
C(2) 1 0.3668(2) -0.00379(9) 0.4894(3) 0.0412(6) Uani d C
C(3) 1 0.4689(1) -0.0381(1) 0.5504(3) 0.0410(6) Uani d C
C(4) 1 0.4886(1) -0.02102(9) 0.7344(2) 0.0351(5) Uani d C
C(5) 1 0.5959(1) -0.0480(1) 0.7899(3) 0.0451(6) Uani d C
C(6) 1 0.6185(1) -0.0279(1) 0.9703(3) 0.0424(6) Uani d C
C(7) 1 0.6082(1) 0.05852(9) 1.0009(2) 0.0353(5) Uani d C
C(8) 1 0.4978(1) 0.08467(9) 0.9552(2) 0.0309(4) Uani d C
C(9) 1 0.4768(1) 0.16925(9) 0.9897(3) 0.0378(5) Uani d C
C(10) 1 0.3627(1) 0.1871(1) 0.9578(2) 0.0394(5) Uani d C
C(11) 1 0.3319(1) 0.16809(9) 0.7828(2) 0.0340(5) Uani d C
C(12) 1 0.3638(1) 0.08926(8) 0.7233(2) 0.0308(4) Uani d C
C(13) 1 0.4739(1) 0.06512(8) 0.7732(2) 0.0300(4) Uani d C
C(14) 1 0.2493(1) 0.1130(1) 0.4784(3) 0.0424(6) Uani d C
C(15) 1 0.2358(1) 0.1987(1) 0.5177(2) 0.0447(6) Uani d C
C(16) 1 0.1208(2) 0.2194(2) 0.5080(4) 0.0655(9) Uani d C
C(17) 1 0.2962(2) 0.2485(1) 0.3942(3) 0.0614(9) Uani d C
C(18) 1 0.4706(2) -0.1244(1) 0.5122(4) 0.0602(8) Uani d C
C(19) 1 0.6936(1) 0.1043(1) 0.9145(3) 0.0449(6) Uani d C
C(20) 1 0.2755(1) 0.2151(1) 0.6903(2) 0.0406(5) Uani d C
C(21) 1 0.6348(1) 0.0827(1) 1.3186(3) 0.0485(6) Uani d C
H(1) 1 0.411(1) 0.1105(9) 0.481(2) 0.032(4) Uiso d H
H(3) 1 0.527(1) -0.014(1) 0.487(2) 0.034(4) Uiso d H
H(4) 1 0.435(1) -0.050(1) 0.797(2) 0.042(5) Uiso d H
H(8) 1 0.452(1) 0.0514(9) 1.029(2) 0.028(4) Uiso d H
H(12) 1 0.316(1) 0.053(1) 0.781(2) 0.045(5) Uiso d H
H(13) 1 0.522(1) 0.0955(9) 0.701(2) 0.034(4) Uiso d H
H(20) 1 0.255(1) 0.2630(9) 0.738(2) 0.038(5) Uiso d H
H(21) 1 0.360(1) -0.008(1) 0.372(2) 0.045(5) Uiso d H
H(22) 1 0.310(1) -0.034(1) 0.538(2) 0.041(5) Uiso d H
H(51) 1 0.652(1) -0.022(1) 0.716(2) 0.049(5) Uiso d H
H(52) 1 0.604(1) -0.101(1) 0.779(2) 0.056(6) Uiso d H
H(61) 1 0.691(1) -0.045(1) 0.998(2) 0.045(5) Uiso d H
H(62) 1 0.569(1) -0.055(1) 1.049(2) 0.046(5) Uiso d H
H(91) 1 0.520(1) 0.203(1) 0.912(2) 0.040(5) Uiso d H
H(92) 1 0.493(1) 0.179(1) 1.105(2) 0.047(5) Uiso d H
H(101) 1 0.348(1) 0.239(1) 0.982(2) 0.050(5) Uiso d H
H(102) 1 0.318(1) 0.153(1) 1.040(2) 0.055(6) Uiso d H
H(141) 1 0.242(1) 0.108(1) 0.359(2) 0.045(5) Uiso d H
H(142) 1 0.194(1) 0.085(1) 0.536(2) 0.048(5) Uiso d H
H(161) 1 0.114(2) 0.276(1) 0.528(3) 0.076(7) Uiso d H
H(162) 1 0.100(2) 0.208(1) 0.390(3) 0.074(7) Uiso d H
H(163) 1 0.080(2) 0.192(1) 0.587(3) 0.083(9) Uiso d H
H(171) 1 0.266(1) 0.241(1) 0.284(2) 0.072(7) Uiso d H
H(172) 1 0.290(2) 0.299(1) 0.426(2) 0.061(6) Uiso d H
H(173) 1 0.369(2) 0.233(1) 0.391(2) 0.071(7) Uiso d H
H(181) 1 0.419(2) -0.155(1) 0.584(3) 0.082(8) Uiso d H
H(182) 1 0.538(2) -0.146(1) 0.536(3) 0.085(8) Uiso d H
H(183) 1 0.456(2) -0.132(1) 0.396(3) 0.078(8) Uiso d H
H(191) 1 0.759(1) 0.081(1) 0.943(2) 0.048(5) Uiso d H
H(192) 1 0.689(1) 0.157(1) 0.947(2) 0.041(5) Uiso d H
H(193) 1 0.686(1) 0.102(1) 0.791(2) 0.048(5) Uiso d H

loop_
_atom_type_symbol
_atom_type_description
_atom_type_scat_dispersion_real
_atom_type_scat_dispersion_imag
C C 0.0033 0.0016
H H 0.0000 0.0000
N N 0.0061 0.0033

loop_
_geom_angle_atom_site_label_1
_geom_angle_atom_site_label_2
_geom_angle_atom_site_label_3
_geom_angle
_geom_angle_publ_flag
C(7) N C(21) 178.1(2) yes
C(2) C(1) C(12) 109.00(10) ?
C(2) C(1) C(14) 113.10(10) ?
C(12) C(1) C(14) 110.20(10) ?
C(1) C(2) C(3) 113.70(10) ?
C(2) C(3) C(4) 112.20(10) ?
C(2) C(3) C(18) 109.3(2) ?
C(4) C(3) C(18) 112.4(2) ?
C(3) C(4) C(5) 111.90(10) ?
C(3) C(4) C(13) 111.30(10) ?
C(5) C(4) C(13) 110.50(10) ?
C(4) C(5) C(6) 112.5(2) ?
C(5) C(6) C(7) 111.30(10) ?
N C(7) C(6) 107.10(10) ?
N C(7) C(8) 107.60(10) ?
N C(7) C(19) 106.20(10) ?
C(6) C(7) C(8) 109.40(10) ?
C(6) C(7) C(19) 112.1(2) ?
C(8) C(7) C(19) 114.00(10) ?
C(7) C(8) C(9) 114.00(10) ?
C(7) C(8) C(13) 110.40(10) ?
C(9) C(8) C(13) 110.60(10) ?
C(8) C(9) C(10) 109.80(10) ?
C(9) C(10) C(11) 111.60(10) ?
C(10) C(11) C(12) 115.20(10) yes
C(10) C(11) C(20) 122.5(2) yes
C(12) C(11) C(20) 122.2(2) yes
C(1) C(12) C(11) 112.30(10) ?
C(1) C(12) C(13) 108.60(10) ?
C(11) C(12) C(13) 114.70(10) ?
C(4) C(13) C(8) 112.60(10) ?
C(4) C(13) C(12) 109.00(10) ?
C(8) C(13) C(12) 112.00(10) ?
C(1) C(14) C(15) 113.60(10) ?
C(14) C(15) C(16) 109.2(2) ?
C(14) C(15) C(17) 110.9(2) ?
C(14) C(15) C(20) 109.50(10) ?
C(16) C(15) C(17) 109.2(2) ?
C(16) C(15) C(20) 109.5(2) ?
C(17) C(15) C(20) 108.5(2) ?
C(11) C(20) C(15) 126.0(2) yes
C(2) C(1) H(1) 107.4(9) ?
C(12) C(1) H(1) 107.7(9) ?
C(14) C(1) H(1) 109.2(8) ?
C(1) C(2) H(21) 107.0(10) ?
C(1) C(2) H(22) 109.0(10) ?
C(3) C(2) H(21) 112.0(10) ?
C(3) C(2) H(22) 107.8(9) ?
H(21) C(2) H(22) 107.0(10) ?
C(2) C(3) H(3) 108.5(9) ?
C(4) C(3) H(3) 106.6(9) ?
C(18) C(3) H(3) 108.0(10) ?
C(3) C(4) H(4) 106.0(10) ?
C(5) C(4) H(4) 109.1(9) ?
C(13) C(4) H(4) 108.0(10) ?
C(4) C(5) H(51) 109.1(9) ?
C(4) C(5) H(52) 112.0(10) ?
C(6) C(5) H(51) 108.0(10) ?
C(6) C(5) H(52) 107.0(10) ?
H(51) C(5) H(52) 107.0(10) ?
C(5) C(6) H(61) 109.0(10) ?
C(5) C(6) H(62) 112.0(10) ?
C(7) C(6) H(61) 109.0(10) ?
C(7) C(6) H(62) 108.0(10) ?
H(61) C(6) H(62) 108.0(10) ?
C(7) C(8) H(8) 103.5(8) ?
C(9) C(8) H(8) 109.6(9) ?
C(13) C(8) H(8) 108.3(9) ?
C(8) C(9) H(91) 110.2(9) ?
C(8) C(9) H(92) 108.0(10) ?
C(10) C(9) H(91) 108.0(9) ?
C(10) C(9) H(92) 109.0(10) ?
H(91) C(9) H(92) 111.0(10) ?
C(9) C(10) H(101) 111.0(10) ?
C(9) C(10) H(102) 107.7(9) ?
C(11) C(10) H(101) 110.0(10) ?
C(11) C(10) H(102) 109.0(10) ?
H(101) C(10) H(102) 107.0(10) ?
C(1) C(12) H(12) 110.0(10) ?
C(11) C(12) H(12) 105.0(10) ?
C(13) C(12) H(12) 106.1(9) ?
C(4) C(13) H(13) 108.6(9) ?
C(8) C(13) H(13) 108.5(9) ?
C(12) C(13) H(13) 105.9(9) ?
C(1) C(14) H(141) 111.0(10) ?
C(1) C(14) H(142) 108.0(10) ?
C(15) C(14) H(141) 106.0(10) ?
C(15) C(14) H(142) 108.0(10) ?
H(141) C(14) H(142) 110.0(10) ?
C(15) C(16) H(161) 108.0(10) ?
C(15) C(16) H(162) 105.0(10) ?
C(15) C(16) H(163) 113.0(10) ?
H(161) C(16) H(162) 109(2) ?
H(161) C(16) H(163) 109(2) ?
H(162) C(16) H(163) 112(2) ?
C(15) C(17) H(171) 108.0(10) ?
C(15) C(17) H(172) 108.0(10) ?
C(15) C(17) H(173) 111.0(10) ?
H(171) C(17) H(172) 110(2) ?
H(171) C(17) H(173) 109(2) ?
H(172) C(17) H(173) 111(2) ?
C(3) C(18) H(181) 112.0(10) ?
C(3) C(18) H(182) 111(2) ?
C(3) C(18) H(183) 109.0(10) ?
H(181) C(18) H(182) 106(2) ?
H(181) C(18) H(183) 110(2) ?
H(182) C(18) H(183) 108(2) ?
C(7) C(19) H(191) 108.0(10) ?
C(7) C(19) H(192) 109.0(10) ?
C(7) C(19) H(193) 111.0(10) ?
H(191) C(19) H(192) 113(2) ?
H(191) C(19) H(193) 108.0(10) ?
H(192) C(19) H(193) 108.0(10) ?
C(11) C(20) H(20) 118.0(9) ?
C(15) C(20) H(20) 115.9(9) ?

loop_
_geom_bond_atom_site_label_1
_geom_bond_atom_site_label_2
_geom_bond_distance
_geom_bond_publ_flag
N C(7) 1.466(2) yes
N C(21) 1.154(2) yes
C(1) C(2) 1.527(2) ?
C(1) C(12) 1.531(2) ?
C(1) C(14) 1.523(2) ?
C(2) C(3) 1.533(3) ?
C(3) C(4) 1.536(3) ?
C(3) C(18) 1.537(3) ?
C(4) C(5) 1.535(2) ?
C(4) C(13) 1.546(2) yes
C(5) C(6) 1.526(3) ?
C(6) C(7) 1.533(2) ?
C(7) C(8) 1.546(2) yes
C(7) C(19) 1.533(2) ?
C(8) C(9) 1.526(2) ?
C(8) C(13) 1.539(2) yes
C(9) C(10) 1.534(2) ?
C(10) C(11) 1.504(2) yes
C(11) C(12) 1.514(2) yes
C(11) C(20) 1.328(2) yes
C(12) C(13) 1.542(2) yes
C(14) C(15) 1.539(2) ?
C(15) C(16) 1.535(3) ?
C(15) C(17) 1.536(3) ?
C(15) C(20) 1.512(2) yes
C(1) H(1) 1.02(2) ?
C(2) H(21) 0.96(2) ?
C(2) H(22) 0.99(2) ?
C(3) H(3) 1.01(2) ?
C(4) H(4) 1.00(2) ?
C(5) H(51) 1.04(2) ?
C(5) H(52) 0.93(2) ?
C(6) H(61) 1.00(2) ?
C(6) H(62) 1.02(2) ?
C(8) H(8) 1.03(2) ?
C(9) H(91) 1.03(2) ?
C(9) H(92) 0.97(2) ?
C(10) H(101) 0.95(2) ?
C(10) H(102) 1.07(2) ?
C(12) H(12) 1.01(2) ?
C(13) H(13) 1.00(2) ?
C(14) H(141) 0.97(2) ?
C(14) H(142) 0.99(2) ?
C(16) H(161) 1.00(2) ?
C(16) H(162) 1.01(2) ?
C(16) H(163) 0.96(2) ?
C(17) H(171) 0.98(2) ?
C(17) H(172) 0.92(2) ?
C(17) H(173) 0.98(2) ?
C(18) H(181) 1.03(2) ?
C(18) H(182) 0.97(2) ?
C(18) H(183) 0.97(2) ?
C(19) H(191) 0.97(2) ?
C(19) H(192) 0.96(2) ?
C(19) H(193) 1.00(2) ?
C(20) H(20) 0.96(2) ?

loop_
_geom_contact_atom_site_label_1
_geom_contact_atom_site_label_2
_geom_contact_distance
_geom_contact_site_symmetry_2
_geom_contact_publ_flag
C(21) H(3) 2.57(2) 1_556 no
C(21) H(61) 2.77(2) 2_655 no
C(21) H(161) 2.78(2) 4_557 no
H(12) H(21) 2.52(2) 2_555 no
H(101) H(182) 2.49(3) 3_656 no

loop_
_geom_torsion_atom_site_label_1
_geom_torsion_atom_site_label_2
_geom_torsion_atom_site_label_3
_geom_torsion_atom_site_label_4
_geom_torsion
N C(7) C(6) C(5) 175.00(10)
N C(7) C(8) C(9) 60.8(2)
N C(7) C(8) C(13) -174.00(10)
C(1) C(2) C(3) C(4) 49.2(2)
C(1) C(2) C(3) C(18) 174.6(2)
C(1) C(12) C(11) C(10) -166.90(10)
C(1) C(12) C(11) C(20) 16.9(2)
C(1) C(12) C(13) C(4) -64.2(2)
C(1) C(12) C(13) C(8) 170.60(10)
C(1) C(14) C(15) C(16) -162.0(2)
C(1) C(14) C(15) C(17) 77.6(2)
C(1) C(14) C(15) C(20) -42.1(2)
C(2) C(1) C(12) C(11) -169.70(10)
C(2) C(1) C(12) C(13) 62.3(2)
C(2) C(1) C(14) C(15) -177.6(2)
C(2) C(3) C(4) C(5) -173.90(10)
C(2) C(3) C(4) C(13) -49.7(2)
C(3) C(2) C(1) C(12) -55.3(2)
C(3) C(2) C(1) C(14) -178.3(2)
C(3) C(4) C(5) C(6) 177.20(10)
C(3) C(4) C(13) C(8) -177.50(10)
C(3) C(4) C(13) C(12) 57.6(2)
C(4) C(5) C(6) C(7) -56.8(2)
C(4) C(13) C(8) C(7) 55.9(2)
C(4) C(13) C(8) C(9) -177.00(10)
C(4) C(13) C(12) C(11) 169.30(10)
C(5) C(4) C(3) C(18) 62.4(2)
C(5) C(4) C(13) C(8) -52.5(2)
C(5) C(4) C(13) C(12) -177.4(2)
C(5) C(6) C(7) C(8) 58.6(2)
C(5) C(6) C(7) C(19) -68.9(2)
C(6) C(5) C(4) C(13) 52.5(2)
C(6) C(7) N C(21) 131(5)
C(6) C(7) C(8) C(9) 176.9(2)
C(6) C(7) C(8) C(13) -57.9(2)
C(7) C(8) C(9) C(10) -174.00(10)
C(7) C(8) C(13) C(12) 179.20(10)
C(8) C(7) N C(21) -112(5)
C(8) C(9) C(10) C(11) -58.2(2)
C(8) C(13) C(12) C(11) 44.0(2)
C(9) C(8) C(7) C(19) -56.7(2)
C(9) C(8) C(13) C(12) -53.7(2)
C(9) C(10) C(11) C(12) 49.0(2)
C(9) C(10) C(11) C(20) -134.8(2)
C(10) C(9) C(8) C(13) 60.9(2)
C(10) C(11) C(12) C(13) -42.3(2)
C(10) C(11) C(20) C(15) -176.1(2)
C(11) C(12) C(1) C(14) -45.1(2)
C(11) C(20) C(15) C(14) 12.5(3)
C(11) C(20) C(15) C(16) 132.1(2)
C(11) C(20) C(15) C(17) -108.8(2)
C(12) C(1) C(14) C(15) 60.1(2)
C(12) C(11) C(20) C(15) -0.2(3)
C(13) C(4) C(3) C(18) -173.4(2)
C(13) C(8) C(7) C(19) 68.5(2)
C(13) C(12) C(1) C(14) -173.00(10)
C(13) C(12) C(11) C(20) 141.5(2)
C(19) C(7) N C(21) 11(6)

loop_
_cod_related_entry_id
_cod_related_entry_database
_cod_related_entry_code
1 ChemSpider 421132
